data_2238410
loop_
_publ_author_name
'Dinh Do, Nguyen'
'Kovalchukova, Olga'
'Stash, Adam'
'Strashnova, Svetlana'

_publ_section_title
;
 <i>catena</i>-Poly[ammonium
 [aquabis(\m-2,3,5,6-tetraoxo-4-nitropyridin-4-ido)argentate(I)]]
;
_journal_coeditor_code PJ2004
_journal_issue 8
_journal_name_full 'Acta Crystallographica Section E'
_journal_page_first m477
_journal_page_last m478
_journal_paper_doi 10.1107/S1600536813020631
_journal_volume 69
_journal_year 2013
_chemical_formula_iupac '(N H4) [Ag (C5 H N2 O6)2 (H2 O)]'
_chemical_formula_moiety 'H4 N1 +, C10 H4 Ag N4 O13 -'
_chemical_formula_sum 'C10 H8 Ag N5 O13'
_chemical_formula_weight 514.08
_chemical_name_systematic
;
<i>catena</i>-Poly[ammonium
[aquabis(\m-2,3,5,6-tetraoxo-4-nitropyridin-4-ido)argentate(I)]]
;
_space_group_IT_number 14
_symmetry_cell_setting monoclinic
_symmetry_space_group_name_Hall '-P 2ybc'
_symmetry_space_group_name_H-M 'P 1 21/c 1'
_atom_sites_solution_hydrogens difmap
_atom_sites_solution_primary direct
_atom_sites_solution_secondary difmap
_audit_creation_method SHELXL-97
_cell_angle_alpha 90.00
_cell_angle_beta 90.70(3)
_cell_angle_gamma 90.00
_cell_formula_units_Z 4
_cell_length_a 8.784(2)
_cell_length_b 18.551(4)
_cell_length_c 9.195(2)
_cell_measurement_reflns_used 25
_cell_measurement_temperature 293(2)
_cell_measurement_theta_max 11.8
_cell_measurement_theta_min 9.3
_cell_volume 1498.2(6)
_computing_cell_refinement 'CAD4/PC (Enraf--Nonius, 1993)'
_computing_data_collection 'CAD4/PC (Enraf--Nonius, 1993)'
_computing_data_reduction 'CAD4/PC (Enraf--Nonius, 1993)'
_computing_molecular_graphics 'SHELXTL (Sheldrick, 2008)'
_computing_publication_material '<i>CIFTAB97</i> and SHELXL97 (Sheldrick, 2008)'
_computing_structure_refinement 'SHELXL-97 (Sheldrick, 2008)'
_computing_structure_solution 'SHELXS-97 (Sheldrick, 2008)'
_diffrn_ambient_temperature 293(2)
_diffrn_measured_fraction_theta_full 0.997
_diffrn_measured_fraction_theta_max 0.997
_diffrn_measurement_device_type 'Enraf Nonius CAD-4'
_diffrn_measurement_method \w/2\q
_diffrn_radiation_monochromator \b-filter
_diffrn_radiation_source 'fine-focus sealed tube'
_diffrn_radiation_type MoK\a
_diffrn_radiation_wavelength 0.71073
_diffrn_reflns_av_R_equivalents 0.0143
_diffrn_reflns_av_sigmaI/netI 0.0362
_diffrn_reflns_limit_h_max 10
_diffrn_reflns_limit_h_min 0
_diffrn_reflns_limit_k_max 22
_diffrn_reflns_limit_k_min 0
_diffrn_reflns_limit_l_max 11
_diffrn_reflns_limit_l_min -11
_diffrn_reflns_number 2952
_diffrn_reflns_theta_full 25.47
_diffrn_reflns_theta_max 25.47
_diffrn_reflns_theta_min 2.20
_diffrn_standards_decay_% 0
_diffrn_standards_interval_time 60
_diffrn_standards_number 3
_exptl_absorpt_coefficient_mu 1.442
_exptl_absorpt_correction_T_max 0.798
_exptl_absorpt_correction_T_min 0.406
_exptl_absorpt_correction_type refdelf
_exptl_absorpt_process_details
;
Walker & Stuart (1983)
;
_exptl_crystal_colour 'dark yellow'
_exptl_crystal_density_diffrn 2.279
_exptl_crystal_density_method 'not measured'
_exptl_crystal_description plate
_exptl_crystal_F_000 1016
_exptl_crystal_size_max 0.35
_exptl_crystal_size_mid 0.31
_exptl_crystal_size_min 0.08
_refine_diff_density_max 0.418
_refine_diff_density_min -0.582
_refine_ls_extinction_method none
_refine_ls_goodness_of_fit_ref 1.087
_refine_ls_hydrogen_treatment mixed
_refine_ls_matrix_type full
_refine_ls_number_parameters 283
_refine_ls_number_reflns 2768
_refine_ls_number_restraints 11
_refine_ls_restrained_S_all 1.084
_refine_ls_R_factor_all 0.0629
_refine_ls_R_factor_gt 0.0214
_refine_ls_shift/su_max 0.001
_refine_ls_shift/su_mean 0.000
_refine_ls_structure_factor_coef Fsqd
_refine_ls_weighting_details 'calc w=1/[\s^2^(Fo^2^)+(0.0451P)^2^+0.0506P] where P=(Fo^2^+2Fc^2^)/3'
_refine_ls_weighting_scheme calc
_refine_ls_wR_factor_gt 0.0618
_refine_ls_wR_factor_ref 0.0659
_reflns_number_gt 2094
_reflns_number_total 2768
_reflns_threshold_expression >2sigma(I)
_cod_data_source_file pj2004.cif
_cod_data_source_block I
_cod_original_cell_volume 1498.2(5)
_cod_original_sg_symbol_H-M 'P 21/c'
_cod_database_code 2238410
_cod_database_fobs_code 2238410

loop_
_symmetry_equiv_pos_as_xyz
'x, y, z'
'-x, y+1/2, -z+1/2'
'-x, -y, -z'
'x, -y-1/2, z-1/2'

loop_
_atom_site_type_symbol
_atom_site_label
_atom_site_fract_x
_atom_site_fract_y
_atom_site_fract_z
_atom_site_U_iso_or_equiv
_atom_site_adp_type
_atom_site_calc_flag
_atom_site_refinement_flags
_atom_site_occupancy
_atom_site_symmetry_multiplicity
Ag Ag1 0.68914(2) 0.518350(10) 0.16959(2) 0.03092(9) Uani d . 1 1
O O1 0.6981(2) 0.43383(10) -0.0151(2) 0.0367(4) Uani d D 1 1
O O2 0.49428(18) 0.55092(10) 0.3355(2) 0.0337(4) Uani d . 1 1
O O3 0.2721(2) 0.64390(10) 0.3252(3) 0.0437(5) Uani d . 1 1
O O5 -0.0852(2) 0.46912(11) 0.3204(2) 0.0430(5) Uani d . 1 1
O O6 0.1206(2) 0.36677(10) 0.3468(2) 0.0380(4) Uani d . 1 1
O O71 0.4081(2) 0.33294(10) 0.3308(2) 0.0374(4) Uani d . 1 1
O O72 0.5781(2) 0.41601(11) 0.3380(3) 0.0434(5) Uani d . 1 1
O O8 0.59699(19) 0.87943(10) 0.5161(2) 0.0346(4) Uani d . 1 1
O O9 0.40503(19) 0.77524(10) 0.4454(2) 0.0371(4) Uani d . 1 1
O O11 0.7861(2) 0.62851(10) 0.3053(2) 0.0335(4) Uani d . 1 1
O O12 0.99467(19) 0.72206(10) 0.3830(2) 0.0361(4) Uani d . 1 1
O O131 1.0495(2) 0.83839(10) 0.5427(3) 0.0440(5) Uani d . 1 1
O O132 0.8913(2) 0.92310(9) 0.4915(2) 0.0337(4) Uani d . 1 1
N N2 1.1853(2) 0.79954(14) 0.1619(3) 0.0356(5) Uani d D 1 1
N N4 0.0902(2) 0.55773(12) 0.3224(2) 0.0277(4) Uani d . 1 1
H H4 0.0200 0.5900 0.3174 0.033 Uiso calc R 1 1
N N7 0.4426(2) 0.39746(11) 0.3354(2) 0.0255(4) Uani d . 1 1
N N10 0.5921(2) 0.70207(10) 0.3659(2) 0.0234(4) Uani d . 1 1
H H10 0.5263 0.6718 0.3324 0.028 Uiso calc R 1 1
N N13 0.9224(2) 0.85893(11) 0.5015(2) 0.0250(4) Uani d . 1 1
C C1 0.3262(2) 0.45034(14) 0.3364(2) 0.0232(5) Uani d . 1 1
C C2 0.3668(3) 0.52426(12) 0.3337(2) 0.0230(4) Uani d . 1 1
C C3 0.2389(3) 0.58051(13) 0.3276(3) 0.0267(5) Uani d . 1 1
C C5 0.0468(3) 0.48715(13) 0.3246(3) 0.0264(5) Uani d . 1 1
C C6 0.1700(3) 0.42790(13) 0.3368(2) 0.0243(5) Uani d . 1 1
C C7 0.8114(2) 0.80583(12) 0.4653(2) 0.0219(4) Uani d . 1 1
C C8 0.6544(2) 0.82305(12) 0.4741(2) 0.0212(4) Uani d . 1 1
C C9 0.5389(3) 0.76440(13) 0.4277(2) 0.0236(5) Uani d . 1 1
C C11 0.7427(3) 0.68490(12) 0.3543(2) 0.0222(4) Uani d . 1 1
C C12 0.8630(3) 0.74009(12) 0.4048(2) 0.0222(4) Uani d . 1 1
H H11 0.768(3) 0.4067(17) -0.019(5) 0.074(6) Uiso d D 1 1
H H12 0.624(3) 0.4089(17) -0.015(5) 0.074(6) Uiso d D 1 1
H H21 1.109(3) 0.8260(14) 0.166(4) 0.074(6) Uiso d D 1 1
H H22 1.263(3) 0.8246(14) 0.176(4) 0.074(6) Uiso d D 1 1
H H23 1.182(4) 0.7675(14) 0.225(3) 0.074(6) Uiso d D 1 1
H H24 1.190(4) 0.7813(16) 0.080(2) 0.074(6) Uiso d D 1 1

loop_
_atom_site_aniso_label
_atom_site_aniso_U_11
_atom_site_aniso_U_22
_atom_site_aniso_U_33
_atom_site_aniso_U_12
_atom_site_aniso_U_13
_atom_site_aniso_U_23
Ag1 0.03248(13) 0.03008(13) 0.03023(13) -0.00021(7) 0.00124(8) -0.00114(8)
O1 0.0281(9) 0.0371(10) 0.0449(11) -0.0023(8) 0.0016(8) -0.0077(8)
O2 0.0202(8) 0.0337(9) 0.0471(11) -0.0027(7) 0.0010(7) -0.0058(8)
O3 0.0299(9) 0.0264(9) 0.0747(15) 0.0000(8) -0.0052(9) -0.0102(9)
O5 0.0197(9) 0.0485(11) 0.0607(13) -0.0068(8) -0.0051(8) 0.0142(10)
O6 0.0330(9) 0.0325(10) 0.0485(11) -0.0067(7) -0.0014(8) 0.0053(8)
O71 0.0462(11) 0.0284(9) 0.0374(10) 0.0044(8) -0.0032(8) 0.0019(8)
O72 0.0233(9) 0.0408(10) 0.0662(14) 0.0076(8) 0.0017(9) 0.0079(10)
O8 0.0241(8) 0.0340(9) 0.0455(11) 0.0061(7) -0.0065(8) -0.0150(8)
O9 0.0189(9) 0.0374(10) 0.0551(12) -0.0008(7) 0.0040(8) -0.0096(9)
O11 0.0280(9) 0.0327(10) 0.0398(10) 0.0029(7) -0.0013(7) -0.0140(8)
O12 0.0204(9) 0.0394(10) 0.0484(11) 0.0035(7) 0.0034(8) -0.0105(8)
O131 0.0251(9) 0.0359(10) 0.0707(14) -0.0020(8) -0.0166(9) -0.0045(9)
O132 0.0338(9) 0.0223(9) 0.0451(11) -0.0026(7) 0.0010(8) -0.0044(7)
N2 0.0285(11) 0.0406(13) 0.0376(13) -0.0039(9) -0.0015(9) -0.0011(10)
N4 0.0200(9) 0.0316(10) 0.0313(11) 0.0040(8) -0.0017(8) 0.0003(9)
N7 0.0291(10) 0.0305(11) 0.0168(9) 0.0042(8) -0.0014(7) 0.0022(8)
N10 0.0193(9) 0.0257(10) 0.0253(10) -0.0024(7) -0.0025(7) -0.0033(8)
N13 0.0232(9) 0.0284(10) 0.0234(10) -0.0014(8) -0.0005(7) -0.0030(8)
C1 0.0214(11) 0.0304(12) 0.0178(11) 0.0023(9) -0.0015(8) -0.0002(9)
C2 0.0195(10) 0.0311(12) 0.0183(10) -0.0002(9) 0.0004(8) -0.0034(9)
C3 0.0244(11) 0.0291(13) 0.0266(12) -0.0007(10) -0.0020(9) -0.0059(9)
C5 0.0234(11) 0.0356(13) 0.0202(11) -0.0018(10) -0.0018(8) 0.0029(10)
C6 0.0245(11) 0.0300(12) 0.0184(11) -0.0022(9) -0.0013(9) 0.0011(9)
C7 0.0211(11) 0.0239(10) 0.0204(11) -0.0023(9) -0.0028(8) 0.0001(9)
C8 0.0197(10) 0.0250(11) 0.0187(10) 0.0006(8) -0.0022(8) -0.0022(9)
C9 0.0221(11) 0.0269(11) 0.0218(11) -0.0003(9) -0.0013(9) -0.0024(9)
C11 0.0250(11) 0.0257(11) 0.0157(10) 0.0020(9) -0.0015(8) -0.0002(9)
C12 0.0202(11) 0.0257(11) 0.0207(10) 0.0020(9) 0.0001(8) 0.0005(9)

loop_
_atom_type_symbol
_atom_type_description
_atom_type_scat_dispersion_real
_atom_type_scat_dispersion_imag
_atom_type_scat_source
C C 0.0033 0.0016 'International Tables Vol C Tables 4.2.6.8 and 6.1.1.4'
H H 0.0000 0.0000 'International Tables Vol C Tables 4.2.6.8 and 6.1.1.4'
N N 0.0061 0.0033 'International Tables Vol C Tables 4.2.6.8 and 6.1.1.4'
O O 0.0106 0.0060 'International Tables Vol C Tables 4.2.6.8 and 6.1.1.4'
Ag Ag -0.8970 1.1020 'International Tables Vol C Tables 4.2.6.8 and 6.1.1.4'

loop_
_geom_angle_atom_site_label_1
_geom_angle_atom_site_label_2
_geom_angle_atom_site_label_3
_geom_angle_site_symmetry_1
_geom_angle_site_symmetry_3
_geom_angle
O1 Ag1 O2 . 1 132.26(6)
O1 Ag1 O2 . . 132.26(6)
O2 Ag1 O2 1 . 0.00(5)
O1 Ag1 O8 . 4_575 96.52(7)
O2 Ag1 O8 1 4_575 86.50(7)
O2 Ag1 O8 . 4_575 86.50(7)
O1 Ag1 O11 . . 153.27(7)
O2 Ag1 O11 1 . 73.76(6)
O2 Ag1 O11 . . 73.76(6)
O8 Ag1 O11 4_575 . 76.73(7)
O1 Ag1 O5 . 1_655 97.02(7)
O2 Ag1 O5 1 1_655 107.42(7)
O2 Ag1 O5 . 1_655 107.42(7)
O8 Ag1 O5 4_575 1_655 144.87(6)
O11 Ag1 O5 . 1_655 76.64(7)
O1 Ag1 O72 . . 87.67(7)
O2 Ag1 O72 1 . 62.25(7)
O2 Ag1 O72 . . 62.25(7)
O8 Ag1 O72 4_575 . 139.31(6)
O11 Ag1 O72 . . 114.48(7)
O5 Ag1 O72 1_655 . 73.55(6)
O1 Ag1 O132 . 4_575 78.24(6)
O2 Ag1 O132 1 4_575 141.23(6)
O2 Ag1 O132 . 4_575 141.23(6)
O8 Ag1 O132 4_575 4_575 63.63(6)
O11 Ag1 O132 . 4_575 75.60(6)
O5 Ag1 O132 1_655 4_575 87.76(6)
O72 Ag1 O132 . 4_575 155.09(5)
Ag1 O1 H11 . . 120(3)
Ag1 O1 H12 . . 111(3)
H11 O1 H12 . . 105.3(9)
O2 O2 C2 1 . 0(10)
O2 O2 Ag1 1 . 0(6)
C2 O2 Ag1 . . 123.54(16)
O3 O3 C3 1 . 0(10)
C5 O5 Ag1 . 1_455 130.73(17)
N7 O72 Ag1 . . 123.30(16)
C8 O8 Ag1 . 4_576 134.07(15)
C11 O11 Ag1 . . 141.17(16)
N13 O132 Ag1 . 4_576 120.06(15)
H21 N2 H22 . . 108.8(9)
H21 N2 H23 . . 111(3)
H22 N2 H23 . . 109.0(9)
H21 N2 H24 . . 109.7(9)
H22 N2 H24 . . 108(3)
H23 N2 H24 . . 110.0(9)
C5 N4 C3 . . 124.1(2)
C5 N4 H4 . . 117.9
C3 N4 H4 . . 117.9
O71 N7 O72 . . 120.3(2)
O71 N7 C1 . . 119.6(2)
O72 N7 C1 . . 120.0(2)
C11 N10 C9 . . 124.3(2)
C11 N10 H10 . . 117.8
C9 N10 H10 . . 117.8
O132 N13 O131 . . 121.6(2)
O132 N13 C7 . . 120.24(19)
O131 N13 C7 . . 118.21(19)
N7 C1 C2 . . 119.23(19)
N7 C1 C6 . . 119.3(2)
C2 C1 C6 . . 121.5(2)
O2 C2 O2 1 . 0.00(16)
O2 C2 C1 1 . 128.4(2)
O2 C2 C1 . . 128.4(2)
O2 C2 C3 1 . 113.3(2)
O2 C2 C3 . . 113.3(2)
C1 C2 C3 . . 118.3(2)
O3 C3 O3 1 . 0.0(2)
O3 C3 N4 1 . 121.8(2)
O3 C3 N4 . . 121.8(2)
O3 C3 C2 1 . 119.0(2)
O3 C3 C2 . . 119.0(2)
N4 C3 C2 . . 119.2(2)
O5 C5 N4 . . 122.3(2)
O5 C5 C6 . . 118.5(2)
N4 C5 C6 . . 119.2(2)
O6 C6 C1 . . 127.8(2)
O6 C6 C5 . . 114.7(2)
C1 C6 C5 . . 117.6(2)
C12 C7 C8 . . 122.1(2)
C12 C7 N13 . . 117.8(2)
C8 C7 N13 . . 119.65(19)
O8 C8 C7 . . 127.9(2)
O8 C8 C9 . . 114.66(19)
C7 C8 C9 . . 117.45(19)
O9 C9 N10 . . 122.3(2)
O9 C9 C8 . . 118.9(2)
N10 C9 C8 . . 118.83(19)
O11 C11 N10 . . 122.9(2)
O11 C11 C12 . . 118.2(2)
N10 C11 C12 . . 118.9(2)
O12 C12 C7 . . 127.4(2)
O12 C12 C11 . . 114.6(2)
C7 C12 C11 . . 118.00(19)

loop_
_geom_bond_atom_site_label_1
_geom_bond_atom_site_label_2
_geom_bond_site_symmetry_2
_geom_bond_distance
Ag1 O1 . 2.3133(19)
Ag1 O2 . 2.3848(19)
Ag1 O8 4_575 2.4931(18)
Ag1 O11 . 2.5361(18)
Ag1 O5 1_655 2.573(2)
Ag1 O72 . 2.644(2)
Ag1 O132 4_575 2.661(2)
O1 H11 . 0.80(3)
O1 H12 . 0.80(3)
O2 C2 . 1.224(3)
O3 C3 . 1.212(3)
O5 C5 . 1.206(3)
O5 Ag1 1_455 2.573(2)
O6 C6 . 1.218(3)
O71 N7 . 1.235(3)
O72 N7 . 1.239(3)
O8 C8 . 1.225(3)
O8 Ag1 4_576 2.4931(18)
O9 C9 . 1.206(3)
O11 C11 . 1.203(3)
O12 C12 . 1.223(3)
O131 N13 . 1.235(3)
O132 N13 . 1.225(3)
O132 Ag1 4_576 2.661(2)
N2 H21 . 0.832(19)
N2 H22 . 0.83(2)
N2 H23 . 0.830(19)
N2 H24 . 0.827(19)
N4 C5 . 1.364(3)
N4 C3 . 1.373(3)
N4 H4 . 0.8600
N7 C1 . 1.417(3)
N10 C11 . 1.366(3)
N10 C9 . 1.373(3)
N10 H10 . 0.8600
N13 C7 . 1.423(3)
C1 C2 . 1.417(3)
C1 C6 . 1.434(3)
C2 C3 . 1.534(3)
C5 C6 . 1.546(3)
C7 C12 . 1.417(3)
C7 C8 . 1.419(3)
C8 C9 . 1.544(3)
C11 C12 . 1.539(3)

loop_
_geom_hbond_atom_site_label_D
_geom_hbond_atom_site_label_H
_geom_hbond_atom_site_label_A
_geom_hbond_site_symmetry_A
_geom_hbond_distance_DH
_geom_hbond_distance_HA
_geom_hbond_distance_DA
_geom_hbond_angle_DHA
N4 H4 O11 1_455 0.86 2.18 2.979(3) 155.0
N10 H10 O2 1 0.86 2.26 2.945(3) 136.5
N10 H10 O3 1 0.86 2.29 3.030(3) 143.9
O1 H11 O131 2_745 0.80(3) 2.06(3) 2.851(3) 177(5)
O1 H12 O8 2_645 0.80(3) 2.02(3) 2.781(2) 160(3)
N2 H21 O6 2_655 0.832(19) 2.16(2) 2.962(3) 163(3)
N2 H22 O72 2_755 0.83(2) 2.20(2) 2.998(3) 160(3)
